data_4503168
loop_
_publ_author_name
'Lee, Ho Yong'
'Park, Jaejoon'
'Lah, Myoung Soo'
'Hong, Jong-In'

_publ_section_title
;
 One-Dimensional Double Helical Structure and 4-Fold Type [2 + 2]
 Interpenetration of Diamondoid Networks with Helical Fashion
;
_journal_issue 2
_journal_name_full 'Crystal Growth &amp; Design'
_journal_page_first 587
_journal_paper_doi 10.1021/cg7007232
_journal_volume 8
_journal_year 2008
_chemical_formula_sum 'C88 H146.5 Cd8 N8 O77.5'
_chemical_formula_weight 3455.83
_chemical_name_systematic
;
 ?
;
_space_group_IT_number 4
_symmetry_cell_setting monoclinic
_symmetry_space_group_name_Hall 'P 2yb'
_symmetry_space_group_name_H-M 'P 1 21 1'
_atom_sites_solution_hydrogens geom
_atom_sites_solution_primary direct
_atom_sites_solution_secondary difmap
_audit_creation_method SHELXL-97
_cell_angle_alpha 90.00
_cell_angle_beta 91.1650(10)
_cell_angle_gamma 90.00
_cell_formula_units_Z 2
_cell_length_a 16.7039(11)
_cell_length_b 14.0024(9)
_cell_length_c 26.8224(17)
_cell_measurement_reflns_used 7001
_cell_measurement_temperature 173(2)
_cell_measurement_theta_max 28.311
_cell_measurement_theta_min 2.985
_cell_volume 6272.3(7)
_computing_cell_refinement 'Bruker SAINT'
_computing_data_collection 'Bruker SMART'
_computing_data_reduction 'Bruker SAINT'
_computing_molecular_graphics 'Diamond 3.0'
_computing_publication_material WinGX
_computing_structure_refinement 'Bruker SHELXTL'
_computing_structure_solution Sir92
_diffrn_ambient_temperature 173(2)
_diffrn_measured_fraction_theta_full 0.955
_diffrn_measured_fraction_theta_max 0.955
_diffrn_measurement_device_type 'CCD area detector'
_diffrn_measurement_method 'omega scans'
_diffrn_radiation_monochromator graphite
_diffrn_radiation_source 'fine-focus sealed tube'
_diffrn_radiation_type MoK\a
_diffrn_radiation_wavelength 0.71073
_diffrn_reflns_av_R_equivalents 0.0220
_diffrn_reflns_av_sigmaI/netI 0.0433
_diffrn_reflns_limit_h_max 21
_diffrn_reflns_limit_h_min -16
_diffrn_reflns_limit_k_max 18
_diffrn_reflns_limit_k_min -18
_diffrn_reflns_limit_l_max 29
_diffrn_reflns_limit_l_min -35
_diffrn_reflns_number 39589
_diffrn_reflns_theta_full 28.33
_diffrn_reflns_theta_max 28.33
_diffrn_reflns_theta_min 1.45
_diffrn_standards_decay_% <2.0
_exptl_absorpt_coefficient_mu 1.442
_exptl_absorpt_correction_T_max 0.5827
_exptl_absorpt_correction_T_min 0.3505
_exptl_absorpt_correction_type multi-scan
_exptl_absorpt_process_details 'Bruker SADABS'
_exptl_crystal_colour colorless
_exptl_crystal_density_diffrn 1.830
_exptl_crystal_density_method 'not measured'
_exptl_crystal_description block
_exptl_crystal_F_000 3469
_exptl_crystal_size_max 0.92
_exptl_crystal_size_mid 0.45
_exptl_crystal_size_min 0.42
_refine_diff_density_max 0.932
_refine_diff_density_min -0.836
_refine_diff_density_rms 0.084
_refine_ls_abs_structure_details 'Flack H D (1983), Acta Cryst. A39, 876-881'
_refine_ls_abs_structure_Flack -0.019(10)
_refine_ls_extinction_method none
_refine_ls_goodness_of_fit_ref 1.029
_refine_ls_hydrogen_treatment mixed
_refine_ls_matrix_type full
_refine_ls_number_parameters 1850
_refine_ls_number_reflns 27880
_refine_ls_number_restraints 1
_refine_ls_restrained_S_all 1.029
_refine_ls_R_factor_all 0.0337
_refine_ls_R_factor_gt 0.0304
_refine_ls_shift/su_max 0.132
_refine_ls_shift/su_mean 0.003
_refine_ls_structure_factor_coef Fsqd
_refine_ls_weighting_details 'calc w=1/[\s^2^(Fo^2^)+(0.0287P)^2^+3.1453P] where P=(Fo^2^+2Fc^2^)/3'
_refine_ls_weighting_scheme calc
_refine_ls_wR_factor_gt 0.0717
_refine_ls_wR_factor_ref 0.0733
_reflns_number_gt 25853
_reflns_number_total 27880
_reflns_threshold_expression >2sigma(I)
_cod_data_source_file cg7007232-file001.cif
_cod_data_source_block o5_39mo
_cod_depositor_comments
;
The following automatic conversions were performed:

'_symmetry_cell_setting' value 'Monoclinic' changed to 'monoclinic'
according to /home/saulius/struct/CIF-dictionaries/cif_core.dic
dictionary named 'cif_core.dic' version 2.4.1 from
2010-06-29.

'_exptl_absorpt_correction_type' value 'Multi-scan'
changed to 'multi-scan' according to
/home/saulius/struct/CIF-dictionaries/cif_core.dic dictionary named
'cif_core.dic' version 2.4.1 from 2010-06-29.

Automatic conversion script
Id: cif_fix_values 1715 2011-07-08 13:25:40Z adriana 
;
_cod_original_sg_symbol_H-M P2(1)
_cod_original_formula_sum 'C88 H146.50 Cd8 N8 O77.50'
_cod_database_code 4503168

loop_
_symmetry_equiv_pos_as_xyz
'x, y, z'
'-x, y+1/2, -z'

loop_
_atom_site_label
_atom_site_type_symbol
_atom_site_fract_x
_atom_site_fract_y
_atom_site_fract_z
_atom_site_U_iso_or_equiv
_atom_site_adp_type
_atom_site_occupancy
_atom_site_symmetry_multiplicity
_atom_site_calc_flag
_atom_site_refinement_flags
Cd1A Cd -0.559845(15) 1.552372(18) 1.745087(9) 0.01728(5) Uani 1 1 d .
Cd2B Cd -0.250279(14) 2.30952(2) 1.501298(9) 0.01793(6) Uani 1 1 d .
Cd3C Cd 0.057520(15) 1.550794(17) 1.247055(9) 0.01759(5) Uani 1 1 d .
Cd4D Cd -0.251184(14) 0.801740(19) 1.002424(8) 0.01600(5) Uani 1 1 d .
Cd5A Cd -0.311509(16) 2.497319(17) 1.618696(10) 0.02022(6) Uani 1 1 d .
Cd6B Cd -0.185723(18) 2.485139(19) 1.376917(11) 0.02565(7) Uani 1 1 d .
Cd7C Cd -0.189901(17) 0.60439(2) 1.120998(10) 0.02125(7) Uani 1 1 d .
Cd8C Cd -0.321303(17) 0.623343(19) 0.877088(10) 0.02002(7) Uani 1 1 d .
O1WA O -0.3129(2) 2.6500(2) 1.65455(12) 0.0330(7) Uani 1 1 d .
H11A H -0.342(3) 2.663(4) 1.677(2) 0.049 Uiso 1 1 d .
O2WA O -0.3288(4) 2.5757(3) 1.54610(14) 0.0667(15) Uani 1 1 d .
H21A H -0.299(5) 2.615(5) 1.535(3) 0.100 Uiso 1 1 d .
H22A H -0.335(5) 2.541(6) 1.527(3) 0.100 Uiso 1 1 d .
O3WA O -0.4348(2) 2.4479(3) 1.60337(16) 0.0458(10) Uani 1 1 d .
H31A H -0.468(4) 2.480(5) 1.611(2) 0.069 Uiso 1 1 d .
H32A H -0.452(4) 2.391(5) 1.600(2) 0.069 Uiso 1 1 d .
O4WA O -0.31776(19) 2.4562(2) 1.70041(11) 0.0264(6) Uani 1 1 d .
H41A H -0.288(3) 2.472(4) 1.715(2) 0.040 Uiso 1 1 d .
H42A H -0.355(3) 2.458(4) 1.721(2) 0.040 Uiso 1 1 d .
O5WA O -0.17791(18) 2.5071(2) 1.62023(12) 0.0305(7) Uani 1 1 d .
H51A H -0.159(3) 2.561(4) 1.627(2) 0.046 Uiso 1 1 d .
H52A H -0.160(3) 2.499(4) 1.591(2) 0.046 Uiso 1 1 d .
O1WB O -0.1809(3) 2.6398(3) 1.34372(15) 0.0694(15) Uani 1 1 d .
H11B H -0.146(5) 2.651(6) 1.323(3) 0.104 Uiso 1 1 d .
O2WB O -0.1880(2) 2.4440(2) 1.29537(12) 0.0279(7) Uani 1 1 d .
H21B H -0.153(3) 2.446(4) 1.275(2) 0.042 Uiso 1 1 d .
H22B H -0.215(3) 2.470(4) 1.284(2) 0.042 Uiso 1 1 d .
O3WB O -0.3194(2) 2.5030(3) 1.37858(14) 0.0422(9) Uani 1 1 d .
H31B H -0.335(4) 2.487(4) 1.414(2) 0.063 Uiso 1 1 d .
H32B H -0.336(4) 2.546(5) 1.376(2) 0.063 Uiso 1 1 d .
O4WB O -0.1670(5) 2.5640(4) 1.44923(14) 0.089(2) Uani 1 1 d .
O5WB O -0.0617(3) 2.4317(5) 1.3842(3) 0.084(2) Uani 1 1 d .
H51B H -0.044(6) 2.407(8) 1.383(5) 0.126 Uiso 1 1 d .
O1WC O -0.1817(2) 0.4495(2) 1.15560(12) 0.0348(8) Uani 1 1 d .
H11C H -0.139(3) 0.444(4) 1.178(2) 0.052 Uiso 1 1 d .
H12C H -0.226(3) 0.388(4) 1.1519(19) 0.052 Uiso 1 1 d .
O2WC O -0.0706(2) 0.6702(3) 1.12603(19) 0.0556(12) Uani 1 1 d .
H21C H -0.049(4) 0.629(5) 1.125(3) 0.083 Uiso 1 1 d .
H22C H -0.069(4) 0.682(5) 1.094(2) 0.083 Uiso 1 1 d .
O3WC O -0.1560(2) 0.5366(2) 1.04812(12) 0.0336(7) Uani 1 1 d .
H31C H -0.148(4) 0.576(4) 1.026(2) 0.050 Uiso 1 1 d .
H32C H -0.181(4) 0.505(4) 1.035(2) 0.050 Uiso 1 1 d .
O4WC O -0.32204(19) 0.5777(3) 1.11289(12) 0.0340(8) Uani 1 1 d .
H41C H -0.330(4) 0.593(4) 1.092(2) 0.051 Uiso 1 1 d .
O5WC O -0.2045(2) 0.6403(3) 1.20262(12) 0.0335(8) Uani 1 1 d .
H51C H -0.185(4) 0.640(6) 1.215(3) 0.050 Uiso 1 1 d .
H52C H -0.243(3) 0.606(4) 1.218(2) 0.050 Uiso 1 1 d .
O1WD O -0.3483(2) 0.4725(2) 0.84842(12) 0.0337(7) Uani 1 1 d .
H11D H -0.302(3) 0.439(4) 0.843(2) 0.050 Uiso 1 1 d .
H12D H -0.376(3) 0.461(4) 0.815(2) 0.050 Uiso 1 1 d .
O2WD O -0.3493(2) 0.5528(2) 0.95071(11) 0.0363(7) Uani 1 1 d .
H21D H -0.325(4) 0.510(4) 0.960(2) 0.054 Uiso 1 1 d .
H22D H -0.350(4) 0.585(4) 0.975(2) 0.054 Uiso 1 1 d .
O3WD O -0.18859(19) 0.5889(2) 0.88368(13) 0.0286(7) Uani 1 1 d .
H31D H -0.179(3) 0.602(4) 0.915(2) 0.043 Uiso 1 1 d .
H32D H -0.189(3) 0.546(4) 0.884(2) 0.043 Uiso 1 1 d .
O4WD O -0.2961(2) 0.6551(2) 0.79540(12) 0.0269(7) Uani 1 1 d .
H41D H -0.260(3) 0.622(4) 0.783(2) 0.040 Uiso 1 1 d .
H42D H -0.317(4) 0.645(5) 0.785(2) 0.040 Uiso 1 1 d .
O5WD O -0.44172(18) 0.6910(2) 0.86862(14) 0.0418(9) Uani 1 1 d .
O1A O -0.54973(17) 1.71178(19) 1.73080(11) 0.0266(6) Uani 1 1 d .
O2A O -0.42447(16) 1.66192(18) 1.72902(10) 0.0244(6) Uani 1 1 d .
O3A O -0.45074(16) 2.1673(2) 1.65903(12) 0.0310(7) Uani 1 1 d .
O4A O -0.28078(15) 2.34638(16) 1.58554(9) 0.0183(5) Uani 1 1 d .
O5A O -0.27919(16) 2.19297(17) 1.56847(10) 0.0216(6) Uani 1 1 d .
N1A N -0.31772(18) 2.1415(2) 1.66618(11) 0.0183(6) Uani 1 1 d .
H1A H -0.2791 2.0996 1.6713 0.022 Uiso 1 1 calc R
C1A C -0.4762(2) 1.7264(3) 1.72459(13) 0.0219(8) Uani 1 1 d .
C2A C -0.4516(2) 1.8260(3) 1.71064(15) 0.0258(9) Uani 1 1 d .
C3A C -0.5061(3) 1.8848(3) 1.6872(2) 0.0448(14) Uani 1 1 d .
H3A H -0.5590 1.8625 1.6807 0.054 Uiso 1 1 calc R
C4A C -0.4848(3) 1.9760(3) 1.6730(2) 0.0510(16) Uani 1 1 d .
H4A H -0.5224 2.0146 1.6552 0.061 Uiso 1 1 calc R
C5A C -0.4093(3) 2.0118(3) 1.68440(15) 0.0271(9) Uani 1 1 d .
C6A C -0.3538(2) 1.9536(3) 1.70834(14) 0.0195(7) Uani 1 1 d .
H6A H -0.3019 1.9774 1.7165 0.023 Uiso 1 1 calc R
C7A C -0.3743(2) 1.8597(3) 1.72047(13) 0.0198(7) Uani 1 1 d .
H7A H -0.3355 1.8187 1.7355 0.024 Uiso 1 1 calc R
C8A C -0.3930(2) 2.1132(3) 1.66904(14) 0.0224(8) Uani 1 1 d .
C9A C -0.2970(2) 2.2402(2) 1.65480(13) 0.0166(7) Uani 1 1 d .
H9A H -0.3403 2.2829 1.6671 0.020 Uiso 1 1 calc R
C10A C -0.2183(2) 2.2660(3) 1.68226(14) 0.0211(8) Uani 1 1 d .
H10A H -0.2258 2.2613 1.7183 0.032 Uiso 1 1 calc R
H10B H -0.2029 2.3313 1.6737 0.032 Uiso 1 1 calc R
H10C H -0.1762 2.2216 1.6723 0.032 Uiso 1 1 calc R
C11A C -0.2861(2) 2.2594(2) 1.59919(14) 0.0156(7) Uani 1 1 d .
O1B O 0.04988(16) 1.70994(18) 1.26520(10) 0.0241(6) Uani 1 1 d .
O2B O -0.07326(17) 1.65402(17) 1.26834(10) 0.0245(6) Uani 1 1 d .
O3B O -0.05251(15) 2.15366(17) 1.34982(10) 0.0216(6) Uani 1 1 d .
O4B O -0.21658(16) 2.34203(17) 1.41623(10) 0.0208(5) Uani 1 1 d .
O5B O -0.22219(15) 2.19002(17) 1.43608(9) 0.0195(5) Uani 1 1 d .
N1B N -0.18533(17) 2.1307(2) 1.33939(11) 0.0164(6) Uani 1 1 d .
H1B H -0.2245 2.0896 1.3343 0.020 Uiso 1 1 calc R
C1B C -0.0234(2) 1.7200(3) 1.27446(13) 0.0206(8) Uani 1 1 d .
C2B C -0.0500(2) 1.8158(2) 1.29280(13) 0.0179(7) Uani 1 1 d .
C3B C 0.0045(2) 1.8734(3) 1.31866(14) 0.0197(7) Uani 1 1 d .
H3B H 0.0572 1.8507 1.3255 0.024 Uiso 1 1 calc R
C4B C -0.0175(2) 1.9634(2) 1.33442(14) 0.0190(7) Uani 1 1 d .
H4B H 0.0197 2.0012 1.3530 0.023 Uiso 1 1 calc R
C5B C -0.0934(2) 1.9992(2) 1.32345(13) 0.0169(7) Uani 1 1 d .
C6B C -0.1491(2) 1.9410(2) 1.29826(13) 0.0174(7) Uani 1 1 d .
H6B H -0.2015 1.9642 1.2912 0.021 Uiso 1 1 calc R
C7B C -0.1279(2) 1.8491(2) 1.28354(13) 0.0171(7) Uani 1 1 d .
H7B H -0.1663 1.8091 1.2673 0.021 Uiso 1 1 calc R
C8B C -0.1099(2) 2.1005(2) 1.33843(13) 0.0161(7) Uani 1 1 d .
C9B C -0.2044(2) 2.2306(2) 1.34878(13) 0.0166(7) Uani 1 1 d .
H9B H -0.1609 2.2714 1.3351 0.020 Uiso 1 1 calc R
C10B C -0.2838(2) 2.2560(3) 1.32202(15) 0.0223(8) Uani 1 1 d .
H10D H -0.2785 2.2465 1.2860 0.033 Uiso 1 1 calc R
H10E H -0.2971 2.3230 1.3286 0.033 Uiso 1 1 calc R
H10F H -0.3265 2.2149 1.3344 0.033 Uiso 1 1 calc R
C11B C -0.2139(2) 2.2540(2) 1.40423(13) 0.0161(7) Uani 1 1 d .
O1C O -0.06206(16) 1.43484(17) 1.22980(10) 0.0232(6) Uani 1 1 d .
O2C O 0.06433(16) 1.38915(18) 1.23318(10) 0.0236(6) Uani 1 1 d .
O3C O -0.04316(15) 0.92617(18) 1.16441(10) 0.0232(6) Uani 1 1 d .
O4C O -0.21700(15) 0.75869(16) 1.08593(9) 0.0182(5) Uani 1 1 d .
O5C O -0.21619(15) 0.91349(17) 1.07001(9) 0.0193(5) Uani 1 1 d .
N1C N -0.17438(18) 0.9601(2) 1.16877(11) 0.0177(6) Uani 1 1 d .
H1C H -0.2111 1.0044 1.1729 0.021 Uiso 1 1 calc R
C1C C -0.0089(2) 1.3709(2) 1.22740(13) 0.0197(8) Uani 1 1 d .
C2C C -0.0324(2) 1.2694(2) 1.21671(13) 0.0179(7) Uani 1 1 d .
C3C C -0.1114(2) 1.2389(2) 1.22224(13) 0.0187(7) Uani 1 1 d .
H3C H -0.1505 1.2819 1.2343 0.022 Uiso 1 1 calc R
C4C C -0.1330(2) 1.1459(2) 1.21018(13) 0.0186(7) Uani 1 1 d .
H4C H -0.1866 1.1254 1.2146 0.022 Uiso 1 1 calc R
C5C C -0.0770(2) 1.0827(2) 1.19175(13) 0.0163(7) Uani 1 1 d .
C6C C 0.0018(2) 1.1124(2) 1.18664(15) 0.0221(8) Uani 1 1 d .
H6C H 0.0405 1.0693 1.1743 0.026 Uiso 1 1 calc R
C7C C 0.0241(2) 1.2051(3) 1.19960(15) 0.0221(8) Uani 1 1 d .
H7C H 0.0783 1.2245 1.1967 0.026 Uiso 1 1 calc R
C8C C -0.0971(2) 0.9836(2) 1.17441(13) 0.0174(7) Uani 1 1 d .
C9C C -0.1995(2) 0.8631(2) 1.15602(13) 0.0152(7) Uani 1 1 d .
H9C H -0.1593 0.8170 1.1701 0.018 Uiso 1 1 calc R
C10C C -0.2799(2) 0.8435(3) 1.17907(14) 0.0215(8) Uani 1 1 d .
H10G H -0.2766 0.8567 1.2149 0.032 Uiso 1 1 calc R
H10H H -0.2945 0.7764 1.1737 0.032 Uiso 1 1 calc R
H10I H -0.3207 0.8847 1.1635 0.032 Uiso 1 1 calc R
C11C C -0.2095(2) 0.8452(2) 1.09999(13) 0.0149(7) Uani 1 1 d .
O1D O -0.44458(16) 1.44457(18) 0.76580(10) 0.0244(6) Uani 1 1 d .
O2D O -0.56734(17) 1.38835(19) 0.76000(11) 0.0283(6) Uani 1 1 d .
O3D O -0.45170(16) 0.94426(19) 0.84743(11) 0.0268(6) Uani 1 1 d .
O4D O -0.29004(15) 0.76619(16) 0.91789(9) 0.0171(5) Uani 1 1 d .
O5D O -0.28175(16) 0.91941(17) 0.93582(9) 0.0200(5) Uani 1 1 d .
N1D N -0.32070(18) 0.9732(2) 0.83798(11) 0.0192(6) Uani 1 1 d .
H1D H -0.2831 1.0159 0.8329 0.023 Uiso 1 1 calc R
C1D C -0.4946(2) 1.3773(3) 0.76926(15) 0.0240(8) Uani 1 1 d .
C2D C -0.4666(2) 1.2797(3) 0.78551(16) 0.0279(9) Uani 1 1 d .
C3D C -0.5218(3) 1.2155(3) 0.8046(2) 0.0579(18) Uani 1 1 d .
H3D H -0.5765 1.2333 0.8067 0.069 Uiso 1 1 calc R
C4D C -0.4975(3) 1.1260(4) 0.8205(2) 0.0563(17) Uani 1 1 d .
H4D H -0.5356 1.0825 0.8334 0.068 Uiso 1 1 calc R
C5D C -0.4178(2) 1.0994(3) 0.81782(15) 0.0240(8) Uani 1 1 d .
C6D C -0.3625(2) 1.1623(3) 0.79799(14) 0.0214(8) Uani 1 1 d .
H6D H -0.3082 1.1434 0.7948 0.026 Uiso 1 1 calc R
C7D C -0.3865(2) 1.2524(3) 0.78288(14) 0.0213(8) Uani 1 1 d .
H7D H -0.3481 1.2961 0.7706 0.026 Uiso 1 1 calc R
C8D C -0.3973(2) 0.9995(3) 0.83540(13) 0.0207(7) Uani 1 1 d .
C9D C -0.2980(2) 0.8742(2) 0.84921(13) 0.0157(7) Uani 1 1 d .
H9D H -0.3388 0.8304 0.8337 0.019 Uiso 1 1 calc R
C10D C -0.2171(2) 0.8527(3) 0.82737(14) 0.0222(8) Uani 1 1 d .
H10J H -0.2184 0.8681 0.7917 0.033 Uiso 1 1 calc R
H10K H -0.2047 0.7849 0.8319 0.033 Uiso 1 1 calc R
H10L H -0.1760 0.8914 0.8444 0.033 Uiso 1 1 calc R
C11D C -0.2917(2) 0.8535(2) 0.90491(13) 0.0150(7) Uani 1 1 d .
O1E O -0.11639(16) 2.2911(2) 1.51538(11) 0.0311(7) Uani 1 1 d .
O2E O -0.14090(17) 2.4443(2) 1.52645(11) 0.0312(7) Uani 1 1 d .
O3E O 0.2794(2) 2.3415(2) 1.5883(3) 0.109(3) Uani 1 1 d .
O4E O 0.32955(16) 2.52937(17) 1.68031(9) 0.0210(6) Uani 1 1 d .
O5E O 0.45615(15) 2.5152(2) 1.66208(10) 0.0247(6) Uani 1 1 d .
N1E N 0.27904(18) 2.4988(2) 1.58191(11) 0.0204(6) Uani 1 1 d .
H1E H 0.2511 2.5514 1.5770 0.025 Uiso 1 1 calc R
C1E C -0.0940(2) 2.3745(3) 1.52653(14) 0.0271(9) Uani 1 1 d .
C2E C -0.0068(2) 2.3886(3) 1.53959(14) 0.0226(8) Uani 1 1 d .
C3E C 0.0388(2) 2.3108(3) 1.55508(15) 0.0274(9) Uani 1 1 d .
H3E H 0.0147 2.2495 1.5569 0.033 Uiso 1 1 calc R
C4E C 0.1190(3) 2.3219(3) 1.56795(16) 0.0282(9) Uani 1 1 d .
H4E H 0.1494 2.2685 1.5793 0.034 Uiso 1 1 calc R
C5E C 0.1553(2) 2.4112(3) 1.56429(15) 0.0228(8) Uani 1 1 d .
C6E C 0.1097(2) 2.4888(3) 1.54924(14) 0.0232(8) Uani 1 1 d .
H6E H 0.1340 2.5500 1.5472 0.028 Uiso 1 1 calc R
C7E C 0.0295(2) 2.4786(3) 1.53715(15) 0.0235(8) Uani 1 1 d .
H7E H -0.0012 2.5327 1.5272 0.028 Uiso 1 1 calc R
C8E C 0.2423(2) 2.4153(3) 1.57862(18) 0.0320(10) Uani 1 1 d .
C9E C 0.3645(2) 2.5065(3) 1.59342(13) 0.0192(7) Uani 1 1 d .
H9E H 0.3914 2.4474 1.5812 0.023 Uiso 1 1 calc R
C10E C 0.4001(2) 2.5921(3) 1.56683(15) 0.0288(9) Uani 1 1 d .
H10M H 0.3854 2.5895 1.5313 0.043 Uiso 1 1 calc R
H10N H 0.4585 2.5908 1.5708 0.043 Uiso 1 1 calc R
H10O H 0.3793 2.6511 1.5813 0.043 Uiso 1 1 calc R
C11E C 0.3824(2) 2.5163(2) 1.64949(13) 0.0156(7) Uani 1 1 d .
O1F O -0.38427(16) 2.2935(2) 1.48766(10) 0.0272(6) Uani 1 1 d .
O2F O -0.35730(17) 2.4448(2) 1.47318(11) 0.0291(6) Uani 1 1 d .
O3F O -0.76734(18) 2.34647(19) 1.38896(12) 0.0323(7) Uani 1 1 d .
O4F O -0.82686(16) 2.53590(18) 1.31181(10) 0.0226(6) Uani 1 1 d .
O5F O -0.95278(15) 2.50836(19) 1.32966(10) 0.0242(6) Uani 1 1 d .
N1F N -0.77508(19) 2.5014(2) 1.41067(12) 0.0245(7) Uani 1 1 d .
H1F H -0.7494 2.5532 1.4206 0.029 Uiso 1 1 calc R
C1F C -0.4053(2) 2.3760(3) 1.47444(13) 0.0237(8) Uani 1 1 d .
C2F C -0.4919(2) 2.3908(3) 1.45939(13) 0.0212(8) Uani 1 1 d .
C3F C -0.5390(2) 2.3118(3) 1.44846(15) 0.0279(9) Uani 1 1 d .
H3F H -0.5173 2.2494 1.4521 0.034 Uiso 1 1 calc R
C4F C -0.6175(2) 2.3235(3) 1.43234(16) 0.0254(8) Uani 1 1 d .
H4F H -0.6493 2.2689 1.4247 0.031 Uiso 1 1 calc R
C5F C -0.6505(2) 2.4143(3) 1.42723(14) 0.0230(8) Uani 1 1 d .
C6F C -0.6041(2) 2.4927(3) 1.43932(15) 0.0283(9) Uani 1 1 d .
H6F H -0.6266 2.5549 1.4372 0.034 Uiso 1 1 calc R
C7F C -0.5245(2) 2.4814(3) 1.45453(15) 0.0285(9) Uani 1 1 d .
H7F H -0.4925 2.5359 1.4616 0.034 Uiso 1 1 calc R
C8F C -0.7351(2) 2.4192(3) 1.40737(15) 0.0239(8) Uani 1 1 d .
C9F C -0.8603(2) 2.5075(3) 1.39822(14) 0.0225(8) Uani 1 1 d .
H9F H -0.8868 2.4483 1.4107 0.027 Uiso 1 1 calc R
C10F C -0.8976(2) 2.5936(3) 1.42446(14) 0.0283(9) Uani 1 1 d .
H10P H -0.8830 2.5920 1.4600 0.042 Uiso 1 1 calc R
H10Q H -0.9560 2.5910 1.4204 0.042 Uiso 1 1 calc R
H10R H -0.8776 2.6527 1.4097 0.042 Uiso 1 1 calc R
C11F C -0.8794(2) 2.5164(2) 1.34226(13) 0.0171(7) Uani 1 1 d .
O1G O -0.11874(16) 0.81673(19) 0.98597(10) 0.0252(6) Uani 1 1 d .
O2G O -0.14644(15) 0.66455(19) 0.97368(10) 0.0231(6) Uani 1 1 d .
O3G O 0.25386(17) 0.7668(2) 0.88106(11) 0.0291(6) Uani 1 1 d .
O4G O 0.44153(15) 0.5943(2) 0.82650(10) 0.0248(6) Uani 1 1 d .
O5G O 0.31471(15) 0.57040(18) 0.80646(9) 0.0219(6) Uani 1 1 d .
N1G N 0.26580(18) 0.6127(2) 0.90428(12) 0.0209(6) Uani 1 1 d .
H1G H 0.2414 0.5606 0.9143 0.025 Uiso 1 1 calc R
C1G C -0.0985(2) 0.7344(3) 0.97287(13) 0.0195(7) Uani 1 1 d .
C2G C -0.0147(2) 0.7195(3) 0.95544(13) 0.0187(7) Uani 1 1 d .
C3G C 0.0170(2) 0.6290(3) 0.94801(14) 0.0222(8) Uani 1 1 d .
H3G H -0.0148 0.5742 0.9543 0.027 Uiso 1 1 calc R
C4G C 0.0954(2) 0.6178(3) 0.93129(14) 0.0215(8) Uani 1 1 d .
H4G H 0.1173 0.5556 0.9276 0.026 Uiso 1 1 calc R
C5G C 0.1409(2) 0.6975(3) 0.92020(14) 0.0207(7) Uani 1 1 d .
C6G C 0.1084(3) 0.7885(3) 0.92771(17) 0.0299(9) Uani 1 1 d .
H6G H 0.1394 0.8436 0.9206 0.036 Uiso 1 1 calc R
C7G C 0.0318(2) 0.7990(3) 0.94531(16) 0.0279(9) Uani 1 1 d .
H7G H 0.0107 0.8612 0.9505 0.033 Uiso 1 1 calc R
C8G C 0.2238(2) 0.6938(3) 0.90024(14) 0.0226(8) Uani 1 1 d .
C9G C 0.3504(2) 0.6076(3) 0.89269(14) 0.0200(7) Uani 1 1 d .
H9G H 0.3757 0.6697 0.9025 0.024 Uiso 1 1 calc R
C10G C 0.3913(2) 0.5284(3) 0.92338(14) 0.0294(9) Uani 1 1 d .
H10S H 0.3745 0.5327 0.9581 0.044 Uiso 1 1 calc R
H10T H 0.4496 0.5360 0.9220 0.044 Uiso 1 1 calc R
H10U H 0.3761 0.4660 0.9097 0.044 Uiso 1 1 calc R
C11G C 0.3678(2) 0.5900(2) 0.83774(13) 0.0177(7) Uani 1 1 d .
O1H O -0.35813(15) 0.67338(19) 1.02765(10) 0.0231(6) Uani 1 1 d .
O2H O -0.38610(16) 0.82596(18) 1.01790(10) 0.0234(6) Uani 1 1 d .
O3H O -0.78266(18) 0.7701(2) 1.06732(12) 0.0343(7) Uani 1 1 d .
O4H O -0.94747(15) 0.5826(2) 1.16476(10) 0.0262(6) Uani 1 1 d .
O5H O -0.81929(16) 0.58118(19) 1.18405(10) 0.0240(6) Uani 1 1 d .
N1H N -0.77521(18) 0.6141(2) 1.08640(12) 0.0227(7) Uani 1 1 d .
H1H H -0.7452 0.5626 1.0887 0.027 Uiso 1 1 calc R
C1H C -0.4063(2) 0.7421(3) 1.02887(13) 0.0192(7) Uani 1 1 d .
C2H C -0.4920(2) 0.7252(3) 1.04300(13) 0.0197(7) Uani 1 1 d .
C3H C -0.5264(2) 0.6345(3) 1.04008(14) 0.0237(8) Uani 1 1 d .
H3H H -0.4950 0.5812 1.0306 0.028 Uiso 1 1 calc R
C4H C -0.6073(2) 0.6221(3) 1.05104(15) 0.0251(8) Uani 1 1 d .
H4H H -0.6307 0.5603 1.0495 0.030 Uiso 1 1 calc R
C5H C -0.6532(2) 0.7001(3) 1.06421(15) 0.0231(8) Uani 1 1 d .
C6H C -0.6175(2) 0.7901(3) 1.06891(15) 0.0257(8) Uani 1 1 d .
H6H H -0.6484 0.8432 1.0793 0.031 Uiso 1 1 calc R
C7H C -0.5376(2) 0.8019(3) 1.05854(15) 0.0264(8) Uani 1 1 d .
H7H H -0.5136 0.8631 1.0621 0.032 Uiso 1 1 calc R
C8H C -0.7415(2) 0.6955(3) 1.07325(15) 0.0241(8) Uani 1 1 d .
C9H C -0.8596(2) 0.6062(3) 1.09722(14) 0.0212(8) Uani 1 1 d .
H9H H -0.8855 0.6681 1.0877 0.025 Uiso 1 1 calc R
C10H C -0.8999(3) 0.5274(3) 1.06596(15) 0.0303(9) Uani 1 1 d .
H10V H -0.8890 0.5378 1.0306 0.045 Uiso 1 1 calc R
H10W H -0.9579 0.5290 1.0710 0.045 Uiso 1 1 calc R
H10$ H -0.8787 0.4651 1.0763 0.045 Uiso 1 1 calc R
C11H C -0.8746(2) 0.5896(2) 1.15276(14) 0.0187(7) Uani 1 1 d .
O1W O 0.89257(17) 0.6370(2) 0.68040(11) 0.0278(6) Uani 1 1 d .
H11 H 0.940(3) 0.650(4) 0.6794(18) 0.042 Uiso 1 1 d .
H12 H 0.885(3) 0.727(3) 0.6894(18) 0.042 Uiso 1 1 d .
O2W O 0.81284(18) 0.5297(2) 0.74902(11) 0.0280(6) Uani 1 1 d .
H21 H 0.850(3) 0.574(4) 0.7290(18) 0.042 Uiso 1 1 d .
H22 H 0.833(3) 0.479(4) 0.7523(19) 0.042 Uiso 1 1 d .
O3W O 0.7446(2) 0.4163(2) 0.99753(12) 0.0369(8) Uani 1 1 d .
H31 H 0.719(4) 0.392(4) 1.024(2) 0.055 Uiso 1 1 d .
H32 H 0.763(3) 0.380(4) 0.976(2) 0.055 Uiso 1 1 d .
O4W O 0.51736(18) 0.8451(2) 0.92983(12) 0.0282(6) Uani 1 1 d .
H41 H 0.543(3) 0.852(4) 0.957(2) 0.042 Uiso 1 1 d .
H42 H 0.540(3) 0.880(4) 0.906(2) 0.042 Uiso 1 1 d .
O5W O 0.17585(19) 0.3002(2) 0.29539(12) 0.0314(7) Uani 1 1 d .
H51 H 0.189(3) 0.335(4) 0.319(2) 0.047 Uiso 1 1 d .
H52 H 0.142(3) 0.335(4) 0.278(2) 0.047 Uiso 1 1 d .
O6W O 0.90336(18) 0.3751(2) 0.78742(12) 0.0290(7) Uani 1 1 d .
H61 H 0.951(3) 0.399(3) 0.8017(18) 0.044 Uiso 1 1 d .
H62 H 0.909(3) 0.326(4) 0.7726(19) 0.044 Uiso 1 1 d .
O7W O 0.1992(2) 0.9005(2) 0.14000(14) 0.0438(8) Uani 1 1 d .
H71 H 0.162(4) 0.875(4) 0.171(2) 0.066 Uiso 1 1 d .
H72 H 0.197(4) 0.856(4) 0.122(2) 0.066 Uiso 1 1 d .
O8W O 0.9817(2) 0.2611(3) 0.43108(13) 0.0470(9) Uani 1 1 d .
H81 H 0.956(4) 0.251(5) 0.454(3) 0.071 Uiso 1 1 d .
O9W O -0.9821(2) 2.3259(2) 1.92359(13) 0.0367(7) Uani 1 1 d .
H91 H -0.965(3) 2.342(4) 1.955(2) 0.055 Uiso 1 1 d .
H92 H -0.972(4) 2.370(4) 1.905(2) 0.055 Uiso 1 1 d .
O10W O 0.5170(2) 0.2690(3) 0.57236(14) 0.0442(9) Uani 1 1 d .
H101 H 0.533(4) 0.258(4) 0.597(2) 0.066 Uiso 1 1 d .
H102 H 0.536(4) 0.253(5) 0.543(3) 0.066 Uiso 1 1 d .
O11W O 0.3573(2) 0.8896(2) 0.92635(15) 0.0496(9) Uani 1 1 d .
O12W O 0.8517(5) 0.7121(5) 0.5574(2) 0.113(3) Uani 1 1 d .
H121 H 0.829(9) 0.564(10) 0.464(4) 0.170 Uiso 1 1 d .
H122 H 0.846(7) 0.770(7) 0.563(4) 0.170 Uiso 1 1 d .
O13W O -0.6831(2) 2.0264(3) 1.75202(13) 0.0610(12) Uani 1 1 d .
O1S O -0.6074(2) 2.1313(3) 1.68431(18) 0.0284(11) Uani 0.638(6) 1 d P
O2S O -0.5971(6) 2.2170(6) 1.7097(3) 0.041(3) Uani 0.362(6) 1 d P
O3S O -0.6814(3) 2.2960(3) 1.6945(2) 0.0345(12) Uani 0.638(6) 1 d P
H31S H -0.655(3) 2.320(4) 1.718(2) 0.052 Uiso 1 1 d .
H32S H -0.702(3) 2.328(4) 1.670(2) 0.052 Uiso 1 1 d .
O4S O -0.6999(7) 2.2009(7) 1.6351(4) 0.053(3) Uani 0.362(6) 1 d P
O5S O -0.6677(6) 2.1855(6) 1.5546(4) 0.057(3) Uani 0.410(9) 1 d P
O6S O 0.7529(3) 0.6914(4) 0.4911(2) 0.0429(18) Uani 0.590(9) 1 d P
O7S O -0.3928(7) 2.4647(7) 1.1785(4) 0.027(2) Uani 0.25 1 d P
O8S O -0.4024(2) 2.3726(3) 1.20153(17) 0.0392(10) Uani 0.75 1 d P
O9S O -0.3324(8) 2.3036(8) 1.2080(4) 0.034(3) Uani 0.25 1 d P

loop_
_atom_site_aniso_label
_atom_site_aniso_U_11
_atom_site_aniso_U_22
_atom_site_aniso_U_33
_atom_site_aniso_U_23
_atom_site_aniso_U_13
_atom_site_aniso_U_12
Cd1A 0.01939(13) 0.01491(11) 0.01751(12) 0.00171(11) -0.00015(9) 0.00121(10)
Cd2B 0.01409(12) 0.02226(13) 0.01757(12) -0.00264(10) 0.00356(10) -0.00144(9)
Cd3C 0.02099(13) 0.01327(11) 0.01852(12) -0.00123(11) 0.00049(10) 0.00022(10)
Cd4D 0.01350(12) 0.01976(12) 0.01474(12) -0.00006(10) -0.00008(9) 0.00033(9)
Cd5A 0.01783(13) 0.01873(15) 0.02426(13) -0.00361(10) 0.00417(10) -0.00027(10)
Cd6B 0.03135(16) 0.02267(16) 0.02326(14) -0.00178(11) 0.00844(12) -0.00963(11)
Cd7C 0.02085(13) 0.02130(17) 0.02149(13) 0.00067(10) -0.00195(11) 0.00268(11)
Cd8C 0.02058(13) 0.01862(15) 0.02082(13) -0.00176(10) -0.00037(11) -0.00211(10)
O1WA 0.048(2) 0.0228(15) 0.0288(16) -0.0068(12) 0.0106(14) 0.0014(13)
O2WA 0.140(5) 0.032(2) 0.0284(19) -0.0009(14) 0.014(2) 0.009(2)
O3WA 0.0195(17) 0.051(2) 0.067(3) -0.0264(19) 0.0039(17) 0.0006(15)
O4WA 0.0256(16) 0.0292(15) 0.0246(16) -0.0035(12) 0.0074(12) -0.0043(13)
O5WA 0.0253(16) 0.0311(17) 0.0353(17) -0.0151(13) 0.0053(13) -0.0081(13)
O1WB 0.129(4) 0.0284(17) 0.053(2) -0.0072(16) 0.059(2) -0.026(2)
O2WB 0.0314(18) 0.0278(15) 0.0246(16) 0.0028(12) 0.0039(13) 0.0026(13)
O3WB 0.037(2) 0.043(2) 0.048(2) 0.0223(17) 0.0185(16) 0.0185(16)
O4WB 0.187(6) 0.053(2) 0.0267(19) -0.0089(18) 0.010(3) -0.058(3)
O5WB 0.021(2) 0.118(5) 0.112(4) 0.077(4) 0.001(2) -0.008(2)
O1WC 0.047(2) 0.0236(15) 0.0329(17) -0.0005(12) -0.0148(15) 0.0066(14)
O2WC 0.0210(17) 0.044(2) 0.101(3) 0.025(2) -0.013(2) 0.0027(15)
O3WC 0.044(2) 0.0307(17) 0.0263(16) 0.0010(12) 0.0062(14) -0.0003(14)
O4WC 0.0219(15) 0.0397(19) 0.0403(19) 0.0160(14) -0.0007(14) 0.0017(13)
O5WC 0.048(2) 0.0299(15) 0.0222(17) 0.0004(13) -0.0050(14) 0.0040(16)
O1WD 0.045(2) 0.0238(15) 0.0321(17) -0.0043(12) -0.0033(15) -0.0063(13)
O2WD 0.058(2) 0.0242(15) 0.0266(15) -0.0026(13) 0.0114(15) -0.0009(15)
O3WD 0.0277(16) 0.0276(15) 0.0304(16) -0.0089(14) -0.0035(13) 0.0011(14)
O4WD 0.0292(18) 0.0302(16) 0.0213(16) -0.0025(12) -0.0051(12) 0.0016(13)
O5WD 0.0179(16) 0.0378(17) 0.069(2) -0.0169(16) -0.0081(15) -0.0017(13)
O1A 0.0257(15) 0.0207(13) 0.0335(16) 0.0029(11) -0.0004(12) -0.0086(11)
O2A 0.0254(15) 0.0213(13) 0.0265(14) 0.0023(10) -0.0030(12) -0.0041(11)
O3A 0.0178(14) 0.0286(15) 0.0463(18) 0.0161(13) -0.0047(13) -0.0041(11)
O4A 0.0217(13) 0.0120(11) 0.0214(13) 0.0019(9) 0.0045(11) -0.0006(10)
O5A 0.0250(15) 0.0146(12) 0.0251(14) -0.0018(10) -0.0003(11) 0.0021(10)
N1A 0.0172(15) 0.0146(14) 0.0230(16) 0.0023(12) 0.0029(12) -0.0010(12)
C1A 0.027(2) 0.0201(17) 0.0179(18) 0.0045(14) -0.0059(15) -0.0089(15)
C2A 0.027(2) 0.0195(18) 0.031(2) 0.0059(15) -0.0069(17) -0.0076(15)
C3A 0.032(3) 0.038(2) 0.064(3) 0.030(2) -0.022(2) -0.019(2)
C4A 0.035(3) 0.035(3) 0.082(4) 0.037(3) -0.030(3) -0.017(2)
C5A 0.030(2) 0.0239(19) 0.028(2) 0.0115(16) -0.0061(17) -0.0089(17)
C6A 0.0134(17) 0.0208(17) 0.0243(19) 0.0034(14) 0.0014(14) -0.0038(14)
C7A 0.0189(18) 0.0216(17) 0.0188(17) 0.0006(13) 0.0004(14) -0.0031(14)
C8A 0.0201(18) 0.0204(19) 0.0267(19) 0.0080(14) -0.0032(15) -0.0053(15)
C9A 0.0183(18) 0.0131(16) 0.0185(17) 0.0001(12) 0.0012(14) -0.0029(13)
C10A 0.0170(18) 0.0216(17) 0.0247(19) 0.0009(14) -0.0020(15) -0.0044(14)
C11A 0.0088(16) 0.0122(15) 0.0258(18) 0.0004(13) 0.0001(14) -0.0013(12)
O1B 0.0232(14) 0.0200(13) 0.0290(15) -0.0032(11) 0.0021(12) 0.0068(11)
O2B 0.0302(15) 0.0168(12) 0.0264(14) -0.0017(10) -0.0001(12) -0.0036(11)
O3B 0.0147(13) 0.0196(13) 0.0305(15) -0.0077(10) -0.0004(11) 0.0013(10)
O4B 0.0256(14) 0.0141(12) 0.0230(13) -0.0040(10) 0.0073(11) -0.0027(10)
O5B 0.0199(14) 0.0180(12) 0.0206(13) 0.0001(10) 0.0027(11) -0.0005(10)
N1B 0.0138(14) 0.0164(13) 0.0191(14) -0.0033(11) 0.0026(11) -0.0013(12)
C1B 0.026(2) 0.0202(17) 0.0156(17) -0.0004(13) -0.0018(15) 0.0060(15)
C2B 0.0197(18) 0.0169(16) 0.0171(16) -0.0014(13) 0.0023(14) 0.0018(14)
C3B 0.0163(18) 0.0209(17) 0.0219(18) -0.0046(14) -0.0005(15) 0.0018(14)
C4B 0.0175(18) 0.0170(16) 0.0225(18) -0.0036(13) 0.0000(15) 0.0005(14)
C5B 0.0160(17) 0.0174(16) 0.0173(17) -0.0017(13) 0.0042(14) 0.0003(14)
C6B 0.0138(17) 0.0180(16) 0.0204(18) -0.0038(13) 0.0022(14) 0.0022(13)
C7B 0.0159(17) 0.0162(16) 0.0193(17) -0.0039(13) 0.0014(14) -0.0009(13)
C8B 0.0142(16) 0.0160(15) 0.0182(17) -0.0032(13) 0.0016(13) -0.0010(13)
C9B 0.0169(18) 0.0125(15) 0.0203(17) -0.0023(12) 0.0013(14) 0.0035(13)
C10B 0.0183(19) 0.0217(17) 0.027(2) -0.0013(14) -0.0012(16) 0.0053(15)
C11B 0.0121(16) 0.0164(16) 0.0198(17) -0.0028(13) 0.0013(13) -0.0012(13)
O1C 0.0252(15) 0.0159(12) 0.0284(15) -0.0036(10) 0.0004(12) -0.0007(10)
O2C 0.0217(14) 0.0188(12) 0.0301(15) -0.0048(11) -0.0021(12) -0.0057(10)
O3C 0.0171(13) 0.0180(12) 0.0344(15) -0.0057(11) -0.0001(12) 0.0027(10)
O4C 0.0193(13) 0.0142(11) 0.0209(13) -0.0014(9) -0.0032(10) -0.0021(10)
O5C 0.0202(14) 0.0158(12) 0.0220(13) -0.0003(10) 0.0002(11) -0.0009(10)
N1C 0.0198(16) 0.0143(14) 0.0190(15) -0.0046(11) -0.0026(12) 0.0018(12)
C1C 0.026(2) 0.0160(16) 0.0170(17) -0.0026(13) -0.0019(15) -0.0048(15)
C2C 0.0204(18) 0.0150(16) 0.0182(17) -0.0015(12) -0.0013(14) -0.0028(13)
C3C 0.0187(18) 0.0163(16) 0.0213(18) -0.0002(13) 0.0023(14) -0.0001(13)
C4C 0.0142(16) 0.0200(17) 0.0216(18) -0.0036(13) -0.0010(14) -0.0026(13)
C5C 0.0168(17) 0.0150(16) 0.0172(17) -0.0011(12) -0.0020(14) 0.0003(13)
C6C 0.0195(17) 0.0164(18) 0.030(2) -0.0085(14) 0.0016(15) 0.0028(14)
C7C 0.0150(18) 0.0176(17) 0.034(2) -0.0019(15) 0.0021(16) -0.0021(14)
C8C 0.0174(18) 0.0167(16) 0.0180(17) 0.0006(13) -0.0010(14) -0.0003(14)
C9C 0.0148(17) 0.0142(16) 0.0166(16) -0.0005(12) -0.0015(13) -0.0007(13)
C10C 0.0167(18) 0.0219(17) 0.0259(19) -0.0036(14) 0.0029(15) -0.0013(14)
C11C 0.0081(15) 0.0172(16) 0.0194(17) -0.0026(13) -0.0009(13) 0.0007(12)
O1D 0.0246(15) 0.0229(13) 0.0259(14) 0.0067(11) 0.0059(12) 0.0040(11)
O2D 0.0229(15) 0.0212(13) 0.0410(17) 0.0091(12) 0.0079(13) 0.0039(11)
O3D 0.0182(14) 0.0262(14) 0.0363(16) 0.0136(12) 0.0056(12) 0.0020(11)
O4D 0.0204(13) 0.0138(11) 0.0170(12) 0.0020(9) -0.0038(10) 0.0003(10)
O5D 0.0234(14) 0.0173(12) 0.0193(13) -0.0009(10) 0.0006(11) -0.0013(10)
N1D 0.0184(16) 0.0169(14) 0.0223(16) 0.0057(12) 0.0000(12) 0.0008(12)
C1D 0.025(2) 0.0183(17) 0.029(2) 0.0047(15) 0.0125(16) 0.0071(15)
C2D 0.025(2) 0.0209(19) 0.039(2) 0.0115(16) 0.0131(18) 0.0096(15)
C3D 0.034(3) 0.035(3) 0.106(5) 0.039(3) 0.045(3) 0.019(2)
C4D 0.029(2) 0.037(3) 0.105(5) 0.043(3) 0.040(3) 0.017(2)
C5D 0.0244(19) 0.0191(18) 0.029(2) 0.0110(15) 0.0075(16) 0.0059(16)
C6D 0.0163(18) 0.0235(18) 0.0244(19) 0.0050(14) 0.0022(15) 0.0057(14)
C7D 0.024(2) 0.0192(17) 0.0210(18) 0.0051(14) 0.0027(15) 0.0014(14)
C8D 0.0216(19) 0.0204(17) 0.0202(17) 0.0065(14) 0.0025(15) 0.0047(15)
C9D 0.0156(17) 0.0145(15) 0.0170(17) 0.0025(12) 0.0006(13) 0.0007(13)
C10D 0.0181(18) 0.0225(18) 0.026(2) 0.0002(15) 0.0051(15) 0.0032(14)
C11D 0.0100(16) 0.0159(16) 0.0192(17) 0.0016(12) 0.0034(13) 0.0004(12)
O1E 0.0184(14) 0.0460(18) 0.0289(15) -0.0049(13) 0.0003(12) -0.0152(13)
O2E 0.0148(14) 0.0520(19) 0.0269(15) -0.0077(13) 0.0034(12) -0.0020(13)
O3E 0.026(2) 0.0194(17) 0.281(8) 0.017(3) -0.044(3) 0.0008(15)
O4E 0.0208(14) 0.0226(13) 0.0195(13) 0.0023(10) 0.0001(11) 0.0028(10)
O5E 0.0125(13) 0.0370(15) 0.0247(14) -0.0039(11) -0.0006(11) 0.0004(11)
N1E 0.0152(15) 0.0206(15) 0.0253(16) -0.0025(12) -0.0062(12) 0.0017(12)
C1E 0.018(2) 0.046(2) 0.0176(18) -0.0045(16) 0.0022(15) -0.0103(18)
C2E 0.0147(18) 0.033(2) 0.0204(18) -0.0039(15) 0.0017(15) -0.0035(15)
C3E 0.024(2) 0.0251(19) 0.033(2) -0.0008(16) -0.0052(17) -0.0096(16)
C4E 0.025(2) 0.0237(19) 0.036(2) -0.0025(17) -0.0015(17) -0.0014(16)
C5E 0.0183(19) 0.0246(18) 0.026(2) -0.0045(15) 0.0001(15) -0.0015(15)
C6E 0.0162(18) 0.0240(18) 0.029(2) -0.0012(15) -0.0021(15) -0.0035(15)
C7E 0.0163(18) 0.0251(19) 0.029(2) -0.0014(15) -0.0020(15) -0.0003(15)
C8E 0.017(2) 0.024(2) 0.054(3) -0.0025(18) -0.0078(19) 0.0015(16)
C9E 0.0123(17) 0.0234(18) 0.0219(18) -0.0035(14) -0.0024(14) 0.0025(14)
C10E 0.0196(19) 0.045(2) 0.0219(19) 0.0052(17) 0.0004(16) -0.0024(18)
C11E 0.0152(17) 0.0135(15) 0.0181(17) 0.0005(12) -0.0016(14) -0.0009(13)
O1F 0.0153(13) 0.0383(16) 0.0278(14) 0.0012(12) 0.0003(11) 0.0079(12)
O2F 0.0225(15) 0.0416(17) 0.0232(14) -0.0006(12) 0.0007(12) -0.0051(12)
O3F 0.0313(16) 0.0196(13) 0.0452(18) 0.0054(12) -0.0192(14) -0.0055(12)
O4F 0.0230(14) 0.0220(13) 0.0229(13) -0.0018(10) -0.0005(11) -0.0018(10)
O5F 0.0158(13) 0.0341(15) 0.0225(13) 0.0043(11) -0.0019(11) 0.0002(11)
N1F 0.0212(17) 0.0208(15) 0.0309(17) 0.0048(13) -0.0110(14) -0.0044(13)
C1F 0.0182(19) 0.041(2) 0.0118(17) -0.0007(15) 0.0018(14) 0.0010(16)
C2F 0.0182(19) 0.029(2) 0.0161(17) -0.0007(14) -0.0009(14) -0.0027(15)
C3F 0.025(2) 0.0246(19) 0.034(2) -0.0019(17) -0.0043(17) 0.0020(16)
C4F 0.0205(19) 0.0228(19) 0.033(2) -0.0014(16) -0.0030(16) -0.0022(15)
C5F 0.023(2) 0.0249(19) 0.0210(19) 0.0041(15) -0.0056(15) -0.0023(15)
C6F 0.027(2) 0.0204(18) 0.037(2) 0.0049(16) -0.0107(18) -0.0004(16)
C7F 0.028(2) 0.025(2) 0.033(2) 0.0030(16) -0.0143(18) -0.0078(16)
C8F 0.022(2) 0.0245(19) 0.025(2) 0.0097(15) -0.0097(16) -0.0059(15)
C9F 0.0175(18) 0.0248(18) 0.0250(19) 0.0052(15) -0.0071(15) -0.0028(15)
C10F 0.027(2) 0.038(2) 0.0198(19) -0.0025(16) -0.0018(16) -0.0003(18)
C11F 0.0191(18) 0.0105(14) 0.0219(17) 0.0014(12) 0.0020(14) 0.0017(13)
O1G 0.0217(14) 0.0290(14) 0.0252(14) -0.0018(11) 0.0052(11) 0.0050(11)
O2G 0.0162(13) 0.0307(14) 0.0225(14) 0.0025(11) 0.0005(11) -0.0016(11)
O3G 0.0252(15) 0.0275(14) 0.0350(16) -0.0022(12) 0.0080(13) -0.0071(12)
O4G 0.0156(13) 0.0357(14) 0.0234(14) -0.0037(11) 0.0058(11) -0.0034(11)
O5G 0.0206(13) 0.0235(14) 0.0214(13) 0.0005(10) -0.0006(11) -0.0013(10)
N1G 0.0141(14) 0.0228(17) 0.0260(16) -0.0035(12) 0.0080(12) -0.0034(12)
C1G 0.0171(18) 0.0281(19) 0.0133(16) 0.0020(13) 0.0001(14) 0.0037(15)
C2G 0.0126(17) 0.0252(18) 0.0183(17) 0.0003(14) 0.0032(14) 0.0032(14)
C3G 0.0180(18) 0.0202(17) 0.029(2) -0.0007(15) 0.0015(15) -0.0026(15)
C4G 0.0180(17) 0.0210(19) 0.0257(19) -0.0020(14) 0.0026(15) 0.0015(14)
C5G 0.0173(18) 0.0223(18) 0.0225(18) -0.0047(14) 0.0038(15) -0.0022(14)
C6G 0.027(2) 0.0199(19) 0.043(2) -0.0024(17) 0.0152(19) -0.0001(16)
C7G 0.025(2) 0.0173(18) 0.041(2) 0.0003(16) 0.0071(18) 0.0039(15)
C8G 0.0206(19) 0.0228(18) 0.0246(19) -0.0092(15) 0.0048(16) -0.0054(15)
C9G 0.0130(16) 0.0208(18) 0.0264(19) -0.0044(14) 0.0061(14) -0.0007(14)
C10G 0.024(2) 0.045(2) 0.0200(19) 0.0041(16) -0.0001(16) -0.0003(17)
C11G 0.0204(17) 0.0129(15) 0.0199(17) 0.0009(13) 0.0023(14) -0.0003(13)
O1H 0.0176(13) 0.0281(14) 0.0237(14) -0.0031(11) 0.0012(11) 0.0022(11)
O2H 0.0184(13) 0.0260(14) 0.0260(14) 0.0037(11) 0.0037(11) -0.0057(11)
O3H 0.0266(16) 0.0218(14) 0.055(2) 0.0044(13) 0.0124(14) 0.0033(12)
O4H 0.0136(13) 0.0410(16) 0.0240(14) 0.0055(11) 0.0038(11) 0.0016(11)
O5H 0.0206(14) 0.0260(14) 0.0252(14) -0.0049(11) -0.0011(11) 0.0017(11)
N1H 0.0130(14) 0.0213(17) 0.0341(18) 0.0066(13) 0.0081(13) 0.0039(12)
C1H 0.0141(17) 0.0302(19) 0.0133(16) -0.0013(14) 0.0021(13) -0.0006(14)
C2H 0.0173(18) 0.0232(18) 0.0187(17) 0.0013(14) 0.0050(14) 0.0008(14)
C3H 0.0232(19) 0.0198(17) 0.028(2) -0.0012(15) 0.0080(16) 0.0038(15)
C4H 0.0241(19) 0.0168(17) 0.035(2) -0.0015(15) 0.0099(16) -0.0045(15)
C5H 0.0202(19) 0.0208(18) 0.029(2) -0.0016(15) 0.0067(16) -0.0005(15)
C6H 0.023(2) 0.0186(18) 0.036(2) -0.0008(16) 0.0085(17) 0.0027(15)
C7H 0.024(2) 0.0191(18) 0.036(2) -0.0030(16) 0.0066(17) -0.0027(15)
C8H 0.025(2) 0.0167(17) 0.031(2) -0.0005(15) 0.0088(17) 0.0028(15)
C9H 0.0134(16) 0.0212(18) 0.029(2) 0.0055(14) 0.0081(14) 0.0020(14)
C10H 0.025(2) 0.041(2) 0.025(2) -0.0019(17) 0.0025(17) -0.0053(17)
C11H 0.0176(17) 0.0126(15) 0.0258(18) 0.0008(13) 0.0013(14) 0.0015(13)
O1W 0.0180(13) 0.0232(13) 0.0423(17) -0.0043(12) 0.0031(13) -0.0038(11)
O2W 0.0230(15) 0.0320(15) 0.0290(15) 0.0022(12) 0.0017(12) 0.0031(12)
O3W 0.047(2) 0.0240(16) 0.040(2) -0.0048(12) 0.0135(17) -0.0018(13)
O4W 0.0237(15) 0.0332(16) 0.0277(16) 0.0083(12) 0.0019(13) -0.0033(12)
O5W 0.0328(17) 0.0245(15) 0.0369(17) 0.0006(13) -0.0016(14) -0.0003(13)
O6W 0.0238(16) 0.0301(15) 0.0331(17) -0.0043(12) 0.0005(13) 0.0021(12)
O7W 0.054(2) 0.0333(18) 0.045(2) -0.0038(15) 0.0162(18) -0.0071(16)
O8W 0.057(2) 0.052(2) 0.0327(19) -0.0162(16) 0.0128(17) -0.0250(18)
O9W 0.0349(18) 0.0434(19) 0.0318(17) 0.0107(14) 0.0034(14) -0.0003(14)
O10W 0.038(2) 0.062(2) 0.0324(19) 0.0162(17) 0.0008(16) 0.0113(17)
O11W 0.0315(19) 0.045(2) 0.072(3) -0.0145(18) 0.0001(18) 0.0015(15)
O12W 0.153(6) 0.109(5) 0.079(4) 0.016(3) 0.053(4) 0.075(5)
O13W 0.0215(17) 0.130(4) 0.0314(17) -0.018(2) 0.0019(14) 0.001(2)
O1S 0.017(2) 0.026(2) 0.042(3) -0.0035(19) 0.0029(19) -0.0018(18)
O2S 0.049(6) 0.040(5) 0.033(5) 0.002(4) -0.004(4) -0.003(4)
O3S 0.030(3) 0.031(3) 0.043(3) 0.008(2) 0.002(2) 0.001(2)
O4S 0.074(8) 0.034(5) 0.052(6) 0.002(4) -0.015(5) -0.016(5)
O5S 0.054(6) 0.040(5) 0.077(7) -0.011(5) 0.001(5) 0.004(4)
O6S 0.043(4) 0.031(3) 0.054(4) -0.005(2) 0.007(3) -0.012(2)
O7S 0.027(6) 0.025(5) 0.030(6) 0.004(4) -0.003(5) 0.006(5)
O8S 0.024(2) 0.051(3) 0.043(3) -0.007(2) -0.0041(19) 0.0036(19)
O9S 0.053(8) 0.028(6) 0.021(5) -0.002(5) 0.005(5) -0.007(6)

loop_
_atom_type_symbol
_atom_type_description
_atom_type_scat_dispersion_real
_atom_type_scat_dispersion_imag
_atom_type_scat_source
C C 0.0033 0.0016 'International Tables Vol C Tables 4.2.6.8 and 6.1.1.4'
H H 0.0000 0.0000 'International Tables Vol C Tables 4.2.6.8 and 6.1.1.4'
N N 0.0061 0.0033 'International Tables Vol C Tables 4.2.6.8 and 6.1.1.4'
O O 0.0106 0.0060 'International Tables Vol C Tables 4.2.6.8 and 6.1.1.4'
Cd Cd -0.8075 1.2024 'International Tables Vol C Tables 4.2.6.8 and 6.1.1.4'

loop_
_geom_angle_atom_site_label_1
_geom_angle_atom_site_label_2
_geom_angle_atom_site_label_3
_geom_angle
_geom_angle_site_symmetry_1
_geom_angle_site_symmetry_3
O4G Cd1A O1A 84.75(10) 1_466 .
O4G Cd1A O5E 172.52(9) 1_466 1_445
O1A Cd1A O5E 92.79(10) . 1_445
O4G Cd1A O2D 95.13(11) 1_466 1_556
O1A Cd1A O2D 178.80(10) . 1_556
O5E Cd1A O2D 87.19(10) 1_445 1_556
O4G Cd1A O1D 87.11(9) 1_466 1_556
O1A Cd1A O1D 124.83(10) . 1_556
O5E Cd1A O1D 88.53(9) 1_445 1_556
O2D Cd1A O1D 53.97(9) 1_556 1_556
O4G Cd1A O4E 133.56(9) 1_466 1_445
O1A Cd1A O4E 93.73(9) . 1_445
O5E Cd1A O4E 53.57(9) 1_445 1_445
O2D Cd1A O4E 87.22(9) 1_556 1_445
O1D Cd1A O4E 128.59(9) 1_556 1_445
O4G Cd1A C1D 90.44(11) 1_466 1_556
O1A Cd1A C1D 152.09(12) . 1_556
O5E Cd1A C1D 88.46(11) 1_445 1_556
O2D Cd1A C1D 26.72(11) 1_556 1_556
O1D Cd1A C1D 27.28(11) 1_556 1_556
O4E Cd1A C1D 109.15(11) 1_445 1_556
O1F Cd2B O1E 167.83(12) . .
O1F Cd2B O4A 86.85(9) . .
O1E Cd2B O4A 95.48(10) . .
O1F Cd2B O4B 96.59(10) . .
O1E Cd2B O4B 86.03(10) . .
O4A Cd2B O4B 156.55(9) . .
O1F Cd2B O5B 91.14(9) . .
O1E Cd2B O5B 80.84(9) . .
O4A Cd2B O5B 149.85(8) . .
O4B Cd2B O5B 53.51(8) . .
O1F Cd2B O5A 81.18(9) . .
O1E Cd2B O5A 90.57(10) . .
O4A Cd2B O5A 53.59(8) . .
O4B Cd2B O5A 149.85(8) . .
O5B Cd2B O5A 96.37(9) . .
O4H Cd3C O1B 90.83(10) 1_665 .
O4H Cd3C O2C 92.14(10) 1_665 .
O1B Cd3C O2C 176.99(10) . .
O4H Cd3C O5F 172.67(9) 1_665 1_645
O1B Cd3C O5F 92.36(10) . 1_645
O2C Cd3C O5F 84.64(10) . 1_645
O4H Cd3C O4F 133.50(9) 1_665 1_645
O1B Cd3C O4F 88.84(9) . 1_645
O2C Cd3C O4F 89.46(8) . 1_645
O5F Cd3C O4F 53.21(9) 1_645 1_645
O4H Cd3C O1C 86.35(9) 1_665 .
O1B Cd3C O1C 126.80(9) . .
O2C Cd3C O1C 53.00(9) . .
O5F Cd3C O1C 86.46(9) 1_645 .
O4F Cd3C O1C 129.00(8) 1_645 .
O1G Cd4D O2H 166.29(10) . .
O1G Cd4D O4C 89.44(9) . .
O2H Cd4D O4C 94.81(9) . .
O1G Cd4D O4D 94.66(9) . .
O2H Cd4D O4D 87.39(9) . .
O4C Cd4D O4D 153.28(9) . .
O1G Cd4D O5C 82.33(9) . .
O2H Cd4D O5C 89.56(9) . .
O4C Cd4D O5C 54.36(8) . .
O4D Cd4D O5C 152.36(8) . .
O1G Cd4D O5D 89.18(9) . .
O2H Cd4D O5D 81.10(9) . .
O4C Cd4D O5D 152.93(8) . .
O4D Cd4D O5D 53.70(8) . .
O5C Cd4D O5D 98.69(9) . .
O1G Cd4D O1H 141.34(9) . .
O2H Cd4D O1H 52.28(9) . .
O4C Cd4D O1H 74.69(8) . .
O4D Cd4D O1H 85.94(8) . .
O5C Cd4D O1H 113.44(9) . .
O5D Cd4D O1H 120.58(8) . .
O3WA Cd5A O5WA 162.09(12) . .
O3WA Cd5A O2WA 83.6(2) . .
O5WA Cd5A O2WA 95.54(19) . .
O3WA Cd5A O4WA 92.26(14) . .
O5WA Cd5A O4WA 93.62(12) . .
O2WA Cd5A O4WA 162.17(14) . .
O3WA Cd5A O1WA 110.24(13) . .
O5WA Cd5A O1WA 87.43(12) . .
O2WA Cd5A O1WA 84.71(13) . .
O4WA Cd5A O1WA 80.45(11) . .
O3WA Cd5A O4A 81.80(12) . .
O5WA Cd5A O4A 80.60(10) . .
O2WA Cd5A O4A 97.82(12) . .
O4WA Cd5A O4A 98.74(10) . .
O1WA Cd5A O4A 167.94(11) . .
O5WB Cd6B O3WB 165.12(16) . .
O5WB Cd6B O4WB 88.6(3) . .
O3WB Cd6B O4WB 92.8(3) . .
O5WB Cd6B O2WB 89.8(2) . .
O3WB Cd6B O2WB 92.90(14) . .
O4WB Cd6B O2WB 163.52(15) . .
O5WB Cd6B O4B 83.33(15) . .
O3WB Cd6B O4B 81.80(11) . .
O4WB Cd6B O4B 93.44(14) . .
O2WB Cd6B O4B 102.66(10) . .
O5WB Cd6B O1WB 107.90(19) . .
O3WB Cd6B O1WB 86.97(16) . .
O4WB Cd6B O1WB 82.46(17) . .
O2WB Cd6B O1WB 82.43(12) . .
O4B Cd6B O1WB 167.85(14) . .
O2WC Cd7C O4WC 164.69(13) . .
O2WC Cd7C O3WC 89.23(17) . .
O4WC Cd7C O3WC 96.29(13) . .
O2WC Cd7C O5WC 87.89(17) . .
O4WC Cd7C O5WC 90.30(14) . .
O3WC Cd7C O5WC 164.85(12) . .
O2WC Cd7C O1WC 108.40(12) . .
O4WC Cd7C O1WC 86.24(12) . .
O3WC Cd7C O1WC 86.60(12) . .
O5WC Cd7C O1WC 80.23(13) . .
O2WC Cd7C O4C 79.04(11) . .
O4WC Cd7C O4C 86.24(10) . .
O3WC Cd7C O4C 95.05(10) . .
O5WC Cd7C O4C 98.99(11) . .
O1WC Cd7C O4C 172.43(11) . .
O5WD Cd8C O2WD 94.15(14) . .
O5WD Cd8C O3WD 167.01(12) . .
O2WD Cd8C O3WD 93.31(13) . .
O5WD Cd8C O4WD 90.18(13) . .
O2WD Cd8C O4WD 165.20(12) . .
O3WD Cd8C O4WD 85.26(12) . .
O5WD Cd8C O1WD 100.75(12) . .
O2WD Cd8C O1WD 81.25(12) . .
O3WD Cd8C O1WD 90.89(12) . .
O4WD Cd8C O1WD 84.04(11) . .
O5WD Cd8C O4D 82.90(10) . .
O2WD Cd8C O4D 90.75(10) . .
O3WD Cd8C O4D 86.38(10) . .
O4WD Cd8C O4D 103.84(10) . .
O1WD Cd8C O4D 171.39(10) . .
C1A O1A Cd1A 105.0(2) . .
C11A O4A Cd5A 137.1(2) . .
C11A O4A Cd2B 94.8(2) . .
Cd5A O4A Cd2B 127.25(10) . .
C11A O5A Cd2B 90.7(2) . .
C8A N1A C9A 121.7(3) . .
O2A C1A O1A 122.8(3) . .
O2A C1A C2A 120.1(4) . .
O1A C1A C2A 117.1(3) . .
C3A C2A C7A 119.2(4) . .
C3A C2A C1A 119.3(4) . .
C7A C2A C1A 121.5(3) . .
C2A C3A C4A 120.6(4) . .
C3A C4A C5A 120.8(4) . .
C6A C5A C4A 119.2(4) . .
C6A C5A C8A 124.1(4) . .
C4A C5A C8A 116.7(3) . .
C5A C6A C7A 119.8(3) . .
C2A C7A C6A 120.3(3) . .
O3A C8A N1A 122.4(3) . .
O3A C8A C5A 119.2(3) . .
N1A C8A C5A 118.4(3) . .
N1A C9A C11A 113.8(3) . .
N1A C9A C10A 109.1(3) . .
C11A C9A C10A 108.1(3) . .
O5A C11A O4A 120.9(3) . .
O5A C11A C9A 121.8(3) . .
O4A C11A C9A 117.2(3) . .
C1B O1B Cd3C 102.1(2) . .
C11B O4B Cd6B 135.2(2) . .
C11B O4B Cd2B 93.8(2) . .
Cd6B O4B Cd2B 130.64(10) . .
C11B O5B Cd2B 91.4(2) . .
C8B N1B C9B 121.2(3) . .
O2B C1B O1B 122.5(3) . .
O2B C1B C2B 120.1(4) . .
O1B C1B C2B 117.4(3) . .
C3B C2B C7B 119.4(3) . .
C3B C2B C1B 119.2(3) . .
C7B C2B C1B 121.3(3) . .
C4B C3B C2B 120.4(3) . .
C3B C4B C5B 120.8(3) . .
C4B C5B C6B 119.1(3) . .
C4B C5B C8B 117.1(3) . .
C6B C5B C8B 123.8(3) . .
C7B C6B C5B 120.3(3) . .
C6B C7B C2B 119.8(3) . .
O3B C8B N1B 122.0(3) . .
O3B C8B C5B 119.1(3) . .
N1B C8B C5B 119.0(3) . .
N1B C9B C11B 113.6(3) . .
N1B C9B C10B 109.3(3) . .
C11B C9B C10B 107.3(3) . .
O5B C11B O4B 121.1(3) . .
O5B C11B C9B 121.7(3) . .
O4B C11B C9B 117.1(3) . .
C1C O1C Cd3C 85.1(2) . .
C1C O2C Cd3C 99.8(2) . .
C11C O4C Cd4D 93.32(19) . .
C11C O4C Cd7C 136.4(2) . .
Cd4D O4C Cd7C 129.66(10) . .
C11C O5C Cd4D 90.23(19) . .
C8C N1C C9C 121.8(3) . .
O2C C1C O1C 122.2(3) . .
O2C C1C C2C 117.8(3) . .
O1C C1C C2C 120.0(3) . .
C7C C2C C3C 119.1(3) . .
C7C C2C C1C 120.0(3) . .
C3C C2C C1C 120.9(3) . .
C4C C3C C2C 120.3(3) . .
C5C C4C C3C 120.5(3) . .
C4C C5C C6C 119.4(3) . .
C4C C5C C8C 123.5(3) . .
C6C C5C C8C 117.0(3) . .
C5C C6C C7C 120.3(3) . .
C2C C7C C6C 120.4(4) . .
O3C C8C N1C 121.4(3) . .
O3C C8C C5C 120.5(3) . .
N1C C8C C5C 118.2(3) . .
N1C C9C C10C 109.0(3) . .
N1C C9C C11C 114.1(3) . .
C10C C9C C11C 106.9(3) . .
O5C C11C O4C 121.9(3) . .
O5C C11C C9C 120.8(3) . .
O4C C11C C9C 117.1(3) . .
C1D O1D Cd1A 87.7(2) . 1_554
C1D O2D Cd1A 95.8(2) . 1_554
C11D O4D Cd8C 133.8(2) . .
C11D O4D Cd4D 93.6(2) . .
Cd8C O4D Cd4D 132.44(10) . .
C11D O5D Cd4D 90.6(2) . .
C8D N1D C9D 121.0(3) . .
O2D C1D O1D 122.4(3) . .
O2D C1D C2D 117.8(4) . .
O1D C1D C2D 119.7(4) . .
O2D C1D Cd1A 57.48(19) . 1_554
O1D C1D Cd1A 65.05(19) . 1_554
C2D C1D Cd1A 174.1(3) . 1_554
C3D C2D C7D 119.0(4) . .
C3D C2D C1D 119.2(4) . .
C7D C2D C1D 121.8(4) . .
C4D C3D C2D 120.4(4) . .
C3D C4D C5D 120.2(4) . .
C4D C5D C6D 119.8(4) . .
C4D C5D C8D 116.3(4) . .
C6D C5D C8D 123.8(3) . .
C7D C6D C5D 120.0(4) . .
C6D C7D C2D 120.5(4) . .
O3D C8D N1D 121.5(3) . .
O3D C8D C5D 119.6(3) . .
N1D C8D C5D 118.9(3) . .
N1D C9D C10D 109.7(3) . .
N1D C9D C11D 113.2(3) . .
C10D C9D C11D 107.3(3) . .
O5D C11D O4D 121.8(3) . .
O5D C11D C9D 121.1(3) . .
O4D C11D C9D 116.9(3) . .
C1E O1E Cd2B 102.7(3) . .
C11E O4E Cd1A 87.5(2) . 1_665
C11E O5E Cd1A 97.1(2) . 1_665
C8E N1E C9E 122.0(3) . .
O2E C1E O1E 122.7(4) . .
O2E C1E C2E 120.0(4) . .
O1E C1E C2E 117.3(4) . .
C3E C2E C7E 119.1(3) . .
C3E C2E C1E 119.3(4) . .
C7E C2E C1E 121.6(4) . .
C4E C3E C2E 120.5(4) . .
C3E C4E C5E 120.1(4) . .
C6E C5E C4E 119.3(4) . .
C6E C5E C8E 124.8(4) . .
C4E C5E C8E 115.9(3) . .
C7E C6E C5E 120.9(4) . .
C6E C7E C2E 120.1(3) . .
O3E C8E N1E 119.9(4) . .
O3E C8E C5E 120.3(4) . .
N1E C8E C5E 119.8(3) . .
N1E C9E C10E 110.4(3) . .
N1E C9E C11E 112.7(3) . .
C10E C9E C11E 108.5(3) . .
O4E C11E O5E 121.7(3) . .
O4E C11E C9E 122.8(3) . .
O5E C11E C9E 115.4(3) . .
C1F O1F Cd2B 102.9(2) . .
C11F O4F Cd3C 86.1(2) . 1_465
C11F O5F Cd3C 98.2(2) . 1_465
C8F N1F C9F 121.5(3) . .
O2F C1F O1F 122.6(3) . .
O2F C1F C2F 119.9(4) . .
O1F C1F C2F 117.5(4) . .
C3F C2F C7F 119.3(3) . .
C3F C2F C1F 119.0(4) . .
C7F C2F C1F 121.6(3) . .
C4F C3F C2F 120.2(4) . .
C3F C4F C5F 120.7(4) . .
C6F C5F C4F 119.0(4) . .
C6F C5F C8F 124.5(3) . .
C4F C5F C8F 116.4(3) . .
C5F C6F C7F 120.5(4) . .
C2F C7F C6F 120.2(3) . .
O3F C8F N1F 121.1(3) . .
O3F C8F C5F 119.9(4) . .
N1F C8F C5F 119.0(3) . .
N1F C9F C11F 114.3(3) . .
N1F C9F C10F 110.1(3) . .
C11F C9F C10F 107.9(3) . .
O4F C11F O5F 122.4(3) . .
O4F C11F C9F 121.8(3) . .
O5F C11F C9F 115.7(3) . .
C1G O1G Cd4D 103.8(2) . .
C11G O4G Cd1A 103.0(2) . 1_644
C8G N1G C9G 122.3(3) . .
O1G C1G O2G 122.1(4) . .
O1G C1G C2G 118.3(3) . .
O2G C1G C2G 119.5(3) . .
C7G C2G C3G 119.2(4) . .
C7G C2G C1G 118.6(3) . .
C3G C2G C1G 122.2(3) . .
C2G C3G C4G 120.6(3) . .
C5G C4G C3G 119.9(3) . .
C4G C5G C6G 119.1(4) . .
C4G C5G C8G 124.3(3) . .
C6G C5G C8G 116.6(3) . .
C7G C6G C5G 120.7(4) . .
C6G C7G C2G 120.5(4) . .
O3G C8G N1G 120.7(4) . .
O3G C8G C5G 120.0(3) . .
N1G C8G C5G 119.2(3) . .
N1G C9G C11G 114.7(3) . .
N1G C9G C10G 110.2(3) . .
C11G C9G C10G 108.1(3) . .
O5G C11G O4G 122.1(3) . .
O5G C11G C9G 122.8(3) . .
O4G C11G C9G 115.0(3) . .
C1H O1H Cd4D 85.5(2) . .
C1H O2H Cd4D 99.8(2) . .
C11H O4H Cd3C 104.3(2) . 1_445
C8H N1H C9H 122.7(3) . .
O1H C1H O2H 122.3(3) . .
O1H C1H C2H 119.9(3) . .
O2H C1H C2H 117.8(3) . .
C7H C2H C3H 119.5(4) . .
C7H C2H C1H 119.0(3) . .
C3H C2H C1H 121.5(3) . .
C2H C3H C4H 120.1(3) . .
C5H C4H C3H 119.8(3) . .
C4H C5H C6H 119.8(4) . .
C4H C5H C8H 123.9(3) . .
C6H C5H C8H 116.3(3) . .
C7H C6H C5H 120.1(4) . .
C6H C7H C2H 120.6(4) . .
O3H C8H N1H 121.0(4) . .
O3H C8H C5H 118.6(3) . .
N1H C8H C5H 120.3(3) . .
N1H C9H C11H 112.6(3) . .
N1H C9H C10H 111.3(3) . .
C11H C9H C10H 110.1(3) . .
O5H C11H O4H 121.7(3) . .
O5H C11H C9H 122.5(3) . .
O4H C11H C9H 115.7(3) . .
O7S O8S O9S 121.6(7) . .

loop_
_geom_bond_atom_site_label_1
_geom_bond_atom_site_label_2
_geom_bond_distance
_geom_bond_site_symmetry_2
Cd1A O4G 2.261(3) 1_466
Cd1A O1A 2.272(3) .
Cd1A O5E 2.307(3) 1_445
Cd1A O2D 2.335(3) 1_556
Cd1A O1D 2.500(3) 1_556
Cd1A O4E 2.531(2) 1_445
Cd1A C1D 2.755(4) 1_556
Cd2B O1F 2.272(3) .
Cd2B O1E 2.275(3) .
Cd2B O4A 2.383(3) .
Cd2B O4B 2.405(3) .
Cd2B O5B 2.473(3) .
Cd2B O5A 2.486(3) .
Cd3C O4H 2.252(3) 1_665
Cd3C O1B 2.285(3) .
Cd3C O2C 2.297(3) .
Cd3C O5F 2.304(3) 1_645
Cd3C O4F 2.580(2) 1_645
Cd3C O1C 2.608(3) .
Cd4D O1G 2.274(3) .
Cd4D O2H 2.325(3) .
Cd4D O4C 2.378(2) .
Cd4D O4D 2.398(2) .
Cd4D O5C 2.456(2) .
Cd4D O5D 2.476(2) .
Cd4D O1H 2.632(3) .
Cd5A O3WA 2.203(3) .
Cd5A O5WA 2.235(3) .
Cd5A O2WA 2.249(4) .
Cd5A O4WA 2.271(3) .
Cd5A O1WA 2.345(3) .
Cd5A O4A 2.354(2) .
Cd6B O5WB 2.208(4) .
Cd6B O3WB 2.248(4) .
Cd6B O4WB 2.248(4) .
Cd6B O2WB 2.262(3) .
Cd6B O4B 2.327(3) .
Cd6B O1WB 2.344(4) .
Cd7C O2WC 2.197(4) .
Cd7C O4WC 2.245(3) .
Cd7C O3WC 2.256(3) .
Cd7C O5WC 2.264(3) .
Cd7C O1WC 2.361(3) .
Cd7C O4C 2.396(2) .
Cd8C O5WD 2.231(3) .
Cd8C O2WD 2.265(3) .
Cd8C O3WD 2.272(3) .
Cd8C O4WD 2.283(3) .
Cd8C O1WD 2.289(3) .
Cd8C O4D 2.334(2) .
O1A C1A 1.260(5) .
O2A C1A 1.254(5) .
O3A C8A 1.250(5) .
O4A C11A 1.276(4) .
O5A C11A 1.249(4) .
N1A C8A 1.323(5) .
N1A C9A 1.460(4) .
C1A C2A 1.503(5) .
C2A C3A 1.369(6) .
C2A C7A 1.394(5) .
C3A C4A 1.382(6) .
C4A C5A 1.386(6) .
C5A C6A 1.382(5) .
C5A C8A 1.505(5) .
C6A C7A 1.400(5) .
C9A C11A 1.530(5) .
C9A C10A 1.535(5) .
O1B C1B 1.262(5) .
O2B C1B 1.253(5) .
O3B C8B 1.247(4) .
O4B C11B 1.275(4) .
O5B C11B 1.247(4) .
N1B C8B 1.330(4) .
N1B C9B 1.458(4) .
C1B C2B 1.498(5) .
C2B C3B 1.391(5) .
C2B C7B 1.401(5) .
C3B C4B 1.381(5) .
C4B C5B 1.391(5) .
C5B C6B 1.400(5) .
C5B C8B 1.500(5) .
C6B C7B 1.394(5) .
C9B C11B 1.535(5) .
C9B C10B 1.538(5) .
O1C C1C 1.264(5) .
O2C C1C 1.257(5) .
O3C C8C 1.241(4) .
O4C C11C 1.274(4) .
O5C C11C 1.253(4) .
N1C C8C 1.337(5) .
N1C C9C 1.461(4) .
C1C C2C 1.500(5) .
C2C C7C 1.390(5) .
C2C C3C 1.398(5) .
C3C C4C 1.387(5) .
C4C C5C 1.387(5) .
C5C C6C 1.389(5) .
C5C C8C 1.500(5) .
C6C C7C 1.392(5) .
C9C C10C 1.515(5) .
C9C C11C 1.530(5) .
O1D C1D 1.264(5) .
O1D Cd1A 2.500(3) 1_554
O2D C1D 1.245(5) .
O2D Cd1A 2.335(3) 1_554
O3D C8D 1.241(5) .
O4D C11D 1.271(4) .
O5D C11D 1.250(4) .
N1D C8D 1.331(5) .
N1D C9D 1.467(4) .
C1D C2D 1.506(5) .
C1D Cd1A 2.755(4) 1_554
C2D C3D 1.393(6) .
C2D C7D 1.394(5) .
C3D C4D 1.383(6) .
C4D C5D 1.386(6) .
C5D C6D 1.391(5) .
C5D C8D 1.514(5) .
C6D C7D 1.382(5) .
C9D C10D 1.514(5) .
C9D C11D 1.523(5) .
O1E C1E 1.261(5) .
O2E C1E 1.253(5) .
O3E C8E 1.230(5) .
O4E C11E 1.235(5) .
O4E Cd1A 2.531(2) 1_665
O5E C11E 1.271(4) .
O5E Cd1A 2.307(3) 1_665
N1E C8E 1.322(5) .
N1E C9E 1.458(4) .
C1E C2E 1.505(5) .
C2E C3E 1.387(6) .
C2E C7E 1.400(5) .
C3E C4E 1.386(5) .
C4E C5E 1.394(5) .
C5E C6E 1.381(5) .
C5E C8E 1.498(5) .
C6E C7E 1.381(5) .
C9E C10E 1.523(6) .
C9E C11E 1.534(5) .
O1F C1F 1.256(5) .
O2F C1F 1.253(5) .
O3F C8F 1.250(5) .
O4F C11F 1.241(5) .
O4F Cd3C 2.580(2) 1_465
O5F C11F 1.270(4) .
O5F Cd3C 2.304(3) 1_465
N1F C8F 1.335(5) .
N1F C9F 1.459(4) .
C1F C2F 1.509(5) .
C2F C3F 1.385(5) .
C2F C7F 1.386(6) .
C3F C4F 1.381(5) .
C4F C5F 1.392(5) .
C5F C6F 1.379(5) .
C5F C8F 1.501(5) .
C6F C7F 1.392(5) .
C9F C11F 1.533(5) .
C9F C10F 1.534(6) .
O1G C1G 1.253(5) .
O2G C1G 1.265(5) .
O3G C8G 1.254(5) .
O4G C11G 1.276(4) .
O4G Cd1A 2.261(3) 1_644
O5G C11G 1.239(4) .
N1G C8G 1.339(5) .
N1G C9G 1.455(4) .
C1G C2G 1.499(5) .
C2G C7G 1.387(5) .
C2G C3G 1.390(5) .
C3G C4G 1.402(5) .
C4G C5G 1.386(5) .
C5G C6G 1.401(5) .
C5G C8G 1.496(5) .
C6G C7G 1.380(6) .
C9G C11G 1.528(5) .
C9G C10G 1.533(5) .
O1H C1H 1.255(4) .
O2H C1H 1.259(5) .
O3H C8H 1.259(5) .
O4H C11H 1.270(4) .
O4H Cd3C 2.252(3) 1_445
O5H C11H 1.241(4) .
N1H C8H 1.322(5) .
N1H C9H 1.449(4) .
C1H C2H 1.506(5) .
C2H C7H 1.386(5) .
C2H C3H 1.395(5) .
C3H C4H 1.399(5) .
C4H C5H 1.385(5) .
C5H C6H 1.398(5) .
C5H C8H 1.502(5) .
C6H C7H 1.380(5) .
C9H C11H 1.533(5) .
C9H C10H 1.534(5) .
O1S O2S 1.388(10) .
O7S O8S 1.440(11) .
O8S O9S 1.525(13) .
